data_7242200
loop_
_publ_author_name
'Li, Fengcai'
'Xu, Hao'
'Xu, Xinwei'
'Cang, Hui'
'Xu, Jiaying'
'Chen, Song'

_publ_section_title
;
 Supramolecular salts assembled by melamine and two organic hydroxyl
 acids: synthesis, structure, hydrogen bonds, and luminescent property
;
_journal_issue 11
_journal_name_full CrystEngComm
_journal_page_first 2235
_journal_page_last 2248
_journal_paper_doi 10.1039/D0CE01647K
_journal_volume 23
_journal_year 2021
_chemical_formula_moiety 'C11 H7 O3, C3 H7 N6, C3 H7 N O'
_chemical_formula_sum 'C17 H21 N7 O4'
_chemical_formula_weight 387.41
_space_group_crystal_system monoclinic
_space_group_IT_number 14
_space_group_name_Hall '-P 2ybc'
_space_group_name_H-M_alt 'P 1 21/c 1'
_atom_sites_solution_hydrogens geom
_atom_sites_solution_primary dual
_audit_creation_date 2019-05-13
_audit_creation_method
;
Olex2 1.2
(compiled 2018.05.29 svn.r3508 for OlexSys, GUI svn.r5506)
;
_audit_update_record
;
2020-03-21 deposited with the CCDC.	2021-01-27 downloaded from the CCDC.
;
_cell_angle_alpha 90
_cell_angle_beta 90.150(12)
_cell_angle_gamma 90
_cell_formula_units_Z 4
_cell_length_a 7.0401(2)
_cell_length_b 21.0320(8)
_cell_length_c 12.0394(5)
_cell_measurement_reflns_used 5025
_cell_measurement_temperature 110(2)
_cell_measurement_theta_max 28.282
_cell_measurement_theta_min 2.571
_cell_volume 1782.64(11)
_computing_cell_refinement 'SAINT V8.38A (?, 2016)'
_computing_data_reduction 'SAINT V8.38A (?, 2016)'
_computing_molecular_graphics 'Olex2 (Dolomanov et al., 2009)'
_computing_publication_material 'Olex2 (Dolomanov et al., 2009)'
_computing_structure_refinement 'ShelXL (Sheldrick, 2015)'
_computing_structure_solution 'ShelXT (Sheldrick, 2015)'
_diffrn_ambient_temperature 110.0
_diffrn_measured_fraction_theta_full 0.998
_diffrn_measured_fraction_theta_max 0.938
_diffrn_measurement_device_type 'Bruker APEX-II CCD'
_diffrn_measurement_method '\f and \w scans'
_diffrn_radiation_type MoK\a
_diffrn_radiation_wavelength 0.71073
_diffrn_reflns_av_R_equivalents 0.0815
_diffrn_reflns_av_unetI/netI 0.0813
_diffrn_reflns_Laue_measured_fraction_full 0.998
_diffrn_reflns_Laue_measured_fraction_max 0.938
_diffrn_reflns_limit_h_max 8
_diffrn_reflns_limit_h_min -9
_diffrn_reflns_limit_k_max 29
_diffrn_reflns_limit_k_min -29
_diffrn_reflns_limit_l_max 17
_diffrn_reflns_limit_l_min -16
_diffrn_reflns_number 23995
_diffrn_reflns_point_group_measured_fraction_full 0.998
_diffrn_reflns_point_group_measured_fraction_max 0.938
_diffrn_reflns_theta_full 25.242
_diffrn_reflns_theta_max 30.298
_diffrn_reflns_theta_min 2.572
_diffrn_standards_number 0
_exptl_absorpt_coefficient_mu 0.107
_exptl_absorpt_correction_T_max 0.7460
_exptl_absorpt_correction_T_min 0.7028
_exptl_absorpt_correction_type multi-scan
_exptl_absorpt_process_details
'SADABS-2016/2 (Bruker,2016/2) was used for absorption correction. wR2(int) was 0.1408 before and 0.0732 after correction. The Ratio of minimum to maximum transmission is 0.9421. The \l/2 correction factor is Not present.'
_exptl_crystal_colour colourless
_exptl_crystal_colour_primary colourless
_exptl_crystal_density_diffrn 1.443
_exptl_crystal_description block
_exptl_crystal_F_000 816
_exptl_crystal_size_max 0.12
_exptl_crystal_size_mid 0.08
_exptl_crystal_size_min 0.05
_refine_diff_density_max 0.369
_refine_diff_density_min -0.358
_refine_diff_density_rms 0.068
_refine_ls_extinction_method none
_refine_ls_goodness_of_fit_ref 1.047
_refine_ls_hydrogen_treatment constr
_refine_ls_matrix_type full
_refine_ls_number_parameters 285
_refine_ls_number_reflns 5012
_refine_ls_number_restraints 26
_refine_ls_restrained_S_all 1.057
_refine_ls_R_factor_all 0.1197
_refine_ls_R_factor_gt 0.0578
_refine_ls_shift/su_max 0.001
_refine_ls_shift/su_mean 0.000
_refine_ls_structure_factor_coef Fsqd
_refine_ls_weighting_details 'w=1/[\s^2^(Fo^2^)+(0.0501P)^2^+0.9017P] where P=(Fo^2^+2Fc^2^)/3'
_refine_ls_weighting_scheme calc
_refine_ls_wR_factor_gt 0.1155
_refine_ls_wR_factor_ref 0.1435
_reflns_Friedel_coverage 0.000
_reflns_number_gt 3056
_reflns_number_total 5012
_reflns_threshold_expression 'I > 2\s(I)'
_cod_data_source_file d0ce01647k2.cif
_cod_data_source_block zz_CCDC1
_cod_depositor_comments 'Adding full bibliography for 7242199--7242200.cif.'
_cod_database_code 7242200
_shelx_shelxl_version_number 2018/3
_shelx_space_group_comment
;
The symmetry employed for this shelxl refinement is uniquely defined
by the following loop, which should always be used as a source of
symmetry information in preference to the above space-group names.
They are only intended as comments.
;
_shelx_estimated_absorpt_t_max 0.995
_shelx_estimated_absorpt_t_min 0.987
_olex2_refinement_description
;
1. Fixed Uiso
 At 1.2 times of:
  All C(H) groups, All N(H) groups, All N(H,H) groups
 At 1.5 times of:
  All C(H,H,H) groups, All O(H) groups
2. Restrained distances
 N7-C16 \\sim N7-C17 \\sim N7-C18 \\sim N7-C19
 with sigma of 0.02
 N7-C15 \\sim N7-C20
 with sigma of 0.02
 O4-C20 \\sim O4-C15
 with sigma of 0.02
3. Uiso/Uaniso restraints and constraints
Uanis(C16) \\sim Ueq, Uanis(C18) \\sim Ueq: with sigma of 0.005 and sigma for
terminal atoms of 0.01
Uanis(C20) \\sim Ueq, Uanis(C16) \\sim Ueq, Uanis(C18) \\sim Ueq: with sigma of
0.005 and sigma for terminal atoms of 0.01
4. Others
 Fixed Sof: C15(0.85) H15(0.85) C19(0.85) H19A(0.85) H19B(0.85) H19C(0.85)
 C17(0.85) H17A(0.85) H17B(0.85) H17C(0.85) C20(0.15) H20(0.15) C16(0.15)
 H16A(0.15) H16B(0.15) H16C(0.15) C18(0.15) H18A(0.15) H18B(0.15) H18C(0.15)
5.a Aromatic/amide H refined with riding coordinates:
 N3(H3B), C10(H10), C3(H3A), C5(H5), C8(H8), C7(H7), C6(H6), C15(H15), C20(H20)
5.b X=CH2 refined with riding coordinates:
 N5(H5A,H5B), N6(H6A,H6B), N1(H1A,H1B)
5.c Idealised Me refined as rotating group:
 C19(H19A,H19B,H19C), C17(H17A,H17B,H17C), C16(H16A,H16B,H16C), C18(H18A,H18B,
 H18C)
5.d Idealised tetrahedral OH refined as rotating group:
 O3(H3)
;
_olex2_submission_special_instructions 'No special instructions were received'

loop_
_space_group_symop_operation_xyz
'x, y, z'
'-x, y+1/2, -z+1/2'
'-x, -y, -z'
'x, -y-1/2, z-1/2'

loop_
_atom_site_label
_atom_site_type_symbol
_atom_site_fract_x
_atom_site_fract_y
_atom_site_fract_z
_atom_site_U_iso_or_equiv
_atom_site_adp_type
_atom_site_occupancy
_atom_site_site_symmetry_order
_atom_site_calc_flag
_atom_site_refinement_flags_posn
_atom_site_refinement_flags_adp
_atom_site_refinement_flags_occupancy
_atom_site_disorder_assembly
_atom_site_disorder_group
O2 O 0.3455(2) 0.46946(6) 0.32912(12) 0.0250(3) Uani 1 1 d . . . . .
O1 O 0.32161(19) 0.44294(6) 0.50787(12) 0.0237(3) Uani 1 1 d . . . . .
O3 O 0.2650(2) 0.57795(6) 0.26415(11) 0.0251(3) Uani 1 1 d . . . . .
H3 H 0.305680 0.540407 0.262943 0.038 Uiso 1 1 calc GR . . . .
N3 N 0.4431(2) 0.33058(7) 0.44868(12) 0.0166(3) Uani 1 1 d . . . . .
H3B H 0.409160 0.370698 0.454586 0.020 Uiso 1 1 calc R . . . .
N2 N 0.5406(2) 0.24519(7) 0.33731(13) 0.0179(3) Uani 1 1 d . . . . .
N4 N 0.5080(2) 0.23277(7) 0.53585(13) 0.0174(3) Uani 1 1 d . . . . .
O4 O 0.6699(3) 0.05499(7) 0.58702(13) 0.0408(4) Uani 1 1 d D . . . .
N5 N 0.3949(2) 0.31835(7) 0.63571(13) 0.0198(3) Uani 1 1 d . . . . .
H5A H 0.396770 0.295455 0.696875 0.024 Uiso 1 1 calc R . . . .
H5B H 0.356671 0.358166 0.637851 0.024 Uiso 1 1 calc R . . . .
N6 N 0.6139(2) 0.15220(7) 0.42463(14) 0.0216(4) Uani 1 1 d . . . . .
H6A H 0.642797 0.136300 0.359201 0.026 Uiso 1 1 calc R . . . .
H6B H 0.624914 0.128564 0.484617 0.026 Uiso 1 1 calc R . . . .
N1 N 0.4822(2) 0.34347(7) 0.26077(13) 0.0205(4) Uani 1 1 d . . . . .
H1A H 0.511665 0.328488 0.194775 0.025 Uiso 1 1 calc R . . . .
H1B H 0.448206 0.383500 0.268267 0.025 Uiso 1 1 calc R . . . .
N7 N 0.7810(2) -0.04490(8) 0.55638(16) 0.0296(4) Uani 1 1 d D . . . .
C14 C 0.5538(3) 0.21193(8) 0.43284(15) 0.0170(4) Uani 1 1 d . . . . .
C12 C 0.4500(2) 0.29279(8) 0.54001(15) 0.0171(4) Uani 1 1 d . . . . .
C13 C 0.4890(2) 0.30591(8) 0.34847(15) 0.0170(4) Uani 1 1 d . . . . .
C9 C 0.0806(3) 0.66885(9) 0.49989(16) 0.0193(4) Uani 1 1 d . . . . .
C1 C 0.3017(3) 0.48172(9) 0.42951(16) 0.0197(4) Uani 1 1 d . . . . .
C11 C 0.2064(3) 0.59264(9) 0.36882(16) 0.0186(4) Uani 1 1 d . . . . .
C10 C 0.1370(3) 0.65224(9) 0.39107(16) 0.0205(4) Uani 1 1 d . . . . .
H10 H 0.126811 0.682585 0.332909 0.025 Uiso 1 1 calc R . . . .
C4 C 0.0948(3) 0.62282(9) 0.58634(16) 0.0197(4) Uani 1 1 d . . . . .
C2 C 0.2230(3) 0.54649(8) 0.45438(16) 0.0180(4) Uani 1 1 d . . . . .
C3 C 0.1666(3) 0.56203(9) 0.56004(16) 0.0202(4) Uani 1 1 d . . . . .
H3A H 0.176277 0.530974 0.617069 0.024 Uiso 1 1 calc R . . . .
C5 C 0.0389(3) 0.63939(10) 0.69534(17) 0.0244(4) Uani 1 1 d . . . . .
H5 H 0.047875 0.608806 0.753183 0.029 Uiso 1 1 calc R . . . .
C8 C 0.0131(3) 0.73063(9) 0.52802(17) 0.0238(4) Uani 1 1 d . . . . .
H8 H 0.004433 0.762322 0.472011 0.029 Uiso 1 1 calc R . . . .
C7 C -0.0392(3) 0.74497(10) 0.63378(18) 0.0264(5) Uani 1 1 d . . . . .
H7 H -0.083693 0.786489 0.650706 0.032 Uiso 1 1 calc R . . . .
C6 C -0.0279(3) 0.69900(10) 0.71828(18) 0.0270(5) Uani 1 1 d . . . . .
H6 H -0.066918 0.709369 0.791561 0.032 Uiso 1 1 calc R . . . .
C15 C 0.7252(3) 0.01174(11) 0.5233(2) 0.0267(5) Uani 0.85 1 d D . P A 1
H15 H 0.727029 0.020419 0.445856 0.032 Uiso 0.85 1 calc R . P A 1
C19 C 0.7873(4) -0.06336(13) 0.6718(2) 0.0334(6) Uani 0.85 1 d D . P A 1
H19A H 0.919861 -0.068120 0.695415 0.050 Uiso 0.85 1 calc GR . P A 1
H19B H 0.720592 -0.103879 0.681365 0.050 Uiso 0.85 1 calc GR . P A 1
H19C H 0.725688 -0.030598 0.717035 0.050 Uiso 0.85 1 calc GR . P A 1
C17 C 0.8365(4) -0.09379(12) 0.4743(2) 0.0333(6) Uani 0.85 1 d D . P A 1
H17A H 0.825767 -0.076167 0.399220 0.050 Uiso 0.85 1 calc GR . P A 1
H17B H 0.752509 -0.130720 0.481275 0.050 Uiso 0.85 1 calc GR . P A 1
H17C H 0.968093 -0.106879 0.488117 0.050 Uiso 0.85 1 calc GR . P A 1
C20 C 0.692(2) 0.0041(6) 0.6283(12) 0.040(4) Uani 0.15 1 d D U P A 2
H20 H 0.655951 -0.004578 0.702730 0.048 Uiso 0.15 1 calc R . P A 2
C16 C 0.768(3) -0.0293(9) 0.4425(11) 0.056(5) Uani 0.15 1 d D U P A 2
H16A H 0.654453 -0.048971 0.410533 0.083 Uiso 0.15 1 calc GR . P A 2
H16B H 0.881162 -0.045129 0.403845 0.083 Uiso 0.15 1 calc GR . P A 2
H16C H 0.760577 0.016960 0.434195 0.083 Uiso 0.15 1 calc GR . P A 2
C18 C 0.851(4) -0.0961(10) 0.623(2) 0.078(7) Uani 0.15 1 d D U P A 2
H18A H 0.817717 -0.088509 0.700955 0.116 Uiso 0.15 1 calc GR . P A 2
H18B H 0.989122 -0.098761 0.615765 0.116 Uiso 0.15 1 calc GR . P A 2
H18C H 0.793209 -0.136055 0.598134 0.116 Uiso 0.15 1 calc GR . P A 2

loop_
_atom_site_aniso_label
_atom_site_aniso_U_11
_atom_site_aniso_U_22
_atom_site_aniso_U_33
_atom_site_aniso_U_23
_atom_site_aniso_U_13
_atom_site_aniso_U_12
O2 0.0346(8) 0.0188(7) 0.0217(8) -0.0002(6) 0.0029(6) 0.0030(6)
O1 0.0288(7) 0.0182(7) 0.0242(8) 0.0023(6) -0.0008(6) 0.0014(6)
O3 0.0383(8) 0.0190(7) 0.0179(8) 0.0011(6) 0.0051(6) 0.0037(6)
N3 0.0215(8) 0.0127(7) 0.0156(8) -0.0003(6) -0.0016(6) 0.0001(6)
N2 0.0221(8) 0.0165(7) 0.0150(8) -0.0005(6) -0.0014(6) -0.0005(6)
N4 0.0218(8) 0.0150(7) 0.0155(8) 0.0002(6) -0.0003(6) 0.0009(6)
O4 0.0692(12) 0.0225(8) 0.0307(10) 0.0004(7) -0.0052(8) 0.0024(8)
N5 0.0286(9) 0.0164(8) 0.0144(8) 0.0002(6) 0.0015(7) 0.0035(6)
N6 0.0333(9) 0.0166(8) 0.0150(8) -0.0004(6) 0.0013(7) 0.0044(7)
N1 0.0282(9) 0.0182(8) 0.0152(8) 0.0015(6) -0.0009(7) 0.0018(6)
N7 0.0297(9) 0.0276(9) 0.0315(11) 0.0043(8) -0.0016(8) -0.0022(7)
C14 0.0174(9) 0.0169(9) 0.0167(10) -0.0013(7) -0.0016(7) -0.0015(7)
C12 0.0166(9) 0.0183(9) 0.0164(10) 0.0004(7) -0.0028(7) -0.0025(7)
C13 0.0159(8) 0.0188(9) 0.0164(10) 0.0002(7) -0.0012(7) -0.0026(7)
C9 0.0172(9) 0.0180(9) 0.0225(11) -0.0018(7) -0.0030(8) -0.0018(7)
C1 0.0200(9) 0.0172(9) 0.0218(11) 0.0004(8) -0.0003(8) -0.0018(7)
C11 0.0184(9) 0.0201(9) 0.0173(10) -0.0008(7) -0.0012(7) -0.0021(7)
C10 0.0227(10) 0.0193(9) 0.0195(10) 0.0032(7) -0.0021(8) -0.0001(7)
C4 0.0174(9) 0.0209(9) 0.0209(10) -0.0008(8) -0.0008(8) -0.0018(7)
C2 0.0173(9) 0.0174(9) 0.0193(10) 0.0010(7) -0.0012(7) -0.0018(7)
C3 0.0213(9) 0.0208(9) 0.0185(10) 0.0046(7) -0.0010(8) -0.0014(7)
C5 0.0254(10) 0.0271(10) 0.0209(11) -0.0008(8) 0.0027(8) -0.0035(8)
C8 0.0221(10) 0.0198(9) 0.0294(12) -0.0016(8) -0.0051(8) 0.0019(8)
C7 0.0198(10) 0.0262(10) 0.0332(13) -0.0107(9) -0.0035(9) 0.0026(8)
C6 0.0245(10) 0.0323(11) 0.0243(12) -0.0094(9) 0.0011(8) -0.0020(9)
C15 0.0327(13) 0.0242(12) 0.0230(13) 0.0047(10) -0.0019(10) -0.0039(10)
C19 0.0452(17) 0.0286(14) 0.0265(15) 0.0072(11) -0.0082(12) -0.0015(12)
C17 0.0331(14) 0.0264(13) 0.0405(17) -0.0040(11) 0.0115(12) 0.0004(11)
C20 0.043(5) 0.042(5) 0.035(5) 0.008(4) -0.002(4) -0.003(4)
C16 0.056(8) 0.058(8) 0.053(9) -0.018(7) 0.009(7) 0.007(7)
C18 0.072(10) 0.065(9) 0.096(11) 0.009(8) -0.006(8) -0.001(8)

loop_
_atom_type_symbol
_atom_type_description
_atom_type_scat_dispersion_real
_atom_type_scat_dispersion_imag
_atom_type_scat_source
C C 0.0033 0.0016 'International Tables Vol C Tables 4.2.6.8 and 6.1.1.4'
H H 0.0000 0.0000 'International Tables Vol C Tables 4.2.6.8 and 6.1.1.4'
N N 0.0061 0.0033 'International Tables Vol C Tables 4.2.6.8 and 6.1.1.4'
O O 0.0106 0.0060 'International Tables Vol C Tables 4.2.6.8 and 6.1.1.4'

loop_
_geom_angle_atom_site_label_1
_geom_angle_atom_site_label_2
_geom_angle_atom_site_label_3
_geom_angle
_geom_angle_site_symmetry_1
_geom_angle_site_symmetry_3
_geom_angle_publ_flag
C11 O3 H3 109.5 . . ?
C12 N3 H3B 120.3 . . ?
C13 N3 H3B 120.3 . . ?
C13 N3 C12 119.32(15) . . ?
C13 N2 C14 115.37(16) . . ?
C12 N4 C14 114.58(16) . . ?
H5A N5 H5B 120.0 . . ?
C12 N5 H5A 120.0 . . ?
C12 N5 H5B 120.0 . . ?
H6A N6 H6B 120.0 . . ?
C14 N6 H6A 120.0 . . ?
C14 N6 H6B 120.0 . . ?
H1A N1 H1B 120.0 . . ?
C13 N1 H1A 120.0 . . ?
C13 N1 H1B 120.0 . . ?
C15 N7 C19 122.9(2) . . ?
C15 N7 C17 120.4(2) . . ?
C19 N7 C17 116.7(2) . . ?
C16 N7 C20 112.3(9) . . ?
C16 N7 C18 137.8(14) . . ?
C18 N7 C20 109.8(13) . . ?
N2 C14 N4 126.62(16) . . ?
N6 C14 N2 116.60(17) . . ?
N6 C14 N4 116.77(17) . . ?
N4 C12 N3 122.44(17) . . ?
N4 C12 N5 120.49(17) . . ?
N5 C12 N3 117.07(16) . . ?
N2 C13 N3 121.48(16) . . ?
N1 C13 N3 118.41(16) . . ?
N1 C13 N2 120.11(17) . . ?
C10 C9 C4 119.33(17) . . ?
C10 C9 C8 122.70(18) . . ?
C8 C9 C4 117.95(18) . . ?
O2 C1 C2 117.58(16) . . ?
O1 C1 O2 123.69(17) . . ?
O1 C1 C2 118.73(17) . . ?
O3 C11 C10 119.78(17) . . ?
O3 C11 C2 119.42(16) . . ?
C10 C11 C2 120.77(18) . . ?
C9 C10 H10 119.7 . . ?
C11 C10 C9 120.51(18) . . ?
C11 C10 H10 119.7 . . ?
C3 C4 C9 118.43(17) . . ?
C3 C4 C5 122.15(18) . . ?
C5 C4 C9 119.42(17) . . ?
C11 C2 C1 120.36(17) . . ?
C3 C2 C1 120.57(17) . . ?
C3 C2 C11 119.07(17) . . ?
C4 C3 H3A 119.1 . . ?
C2 C3 C4 121.88(17) . . ?
C2 C3 H3A 119.1 . . ?
C4 C5 H5 119.7 . . ?
C6 C5 C4 120.66(19) . . ?
C6 C5 H5 119.7 . . ?
C9 C8 H8 119.5 . . ?
C7 C8 C9 121.07(19) . . ?
C7 C8 H8 119.5 . . ?
C8 C7 H7 119.7 . . ?
C8 C7 C6 120.67(19) . . ?
C6 C7 H7 119.7 . . ?
C5 C6 C7 120.21(19) . . ?
C5 C6 H6 119.9 . . ?
C7 C6 H6 119.9 . . ?
O4 C15 N7 124.4(2) . . ?
O4 C15 H15 117.8 . . ?
N7 C15 H15 117.8 . . ?
N7 C19 H19A 109.5 . . ?
N7 C19 H19B 109.5 . . ?
N7 C19 H19C 109.5 . . ?
H19A C19 H19B 109.5 . . ?
H19A C19 H19C 109.5 . . ?
H19B C19 H19C 109.5 . . ?
N7 C17 H17A 109.5 . . ?
N7 C17 H17B 109.5 . . ?
N7 C17 H17C 109.5 . . ?
H17A C17 H17B 109.5 . . ?
H17A C17 H17C 109.5 . . ?
H17B C17 H17C 109.5 . . ?
O4 C20 N7 115.8(11) . . ?
O4 C20 H20 122.1 . . ?
N7 C20 H20 122.1 . . ?
N7 C16 H16A 109.5 . . ?
N7 C16 H16B 109.5 . . ?
N7 C16 H16C 109.5 . . ?
H16A C16 H16B 109.5 . . ?
H16A C16 H16C 109.5 . . ?
H16B C16 H16C 109.5 . . ?
N7 C18 H18A 109.5 . . ?
N7 C18 H18B 109.5 . . ?
N7 C18 H18C 109.5 . . ?
H18A C18 H18B 109.5 . . ?
H18A C18 H18C 109.5 . . ?
H18B C18 H18C 109.5 . . ?

loop_
_geom_bond_atom_site_label_1
_geom_bond_atom_site_label_2
_geom_bond_distance
_geom_bond_site_symmetry_2
_geom_bond_publ_flag
O2 C1 1.274(2) . ?
O1 C1 1.255(2) . ?
O3 H3 0.8400 . ?
O3 C11 1.363(2) . ?
N3 H3B 0.8800 . ?
N3 C12 1.357(2) . ?
N3 C13 1.353(2) . ?
N2 C14 1.349(2) . ?
N2 C13 1.335(2) . ?
N4 C14 1.355(2) . ?
N4 C12 1.328(2) . ?
O4 C15 1.253(3) . ?
O4 C20 1.190(12) . ?
N5 H5A 0.8800 . ?
N5 H5B 0.8800 . ?
N5 C12 1.330(2) . ?
N6 H6A 0.8800 . ?
N6 H6B 0.8800 . ?
N6 C14 1.329(2) . ?
N1 H1A 0.8800 . ?
N1 H1B 0.8800 . ?
N1 C13 1.319(2) . ?
N7 C15 1.316(3) . ?
N7 C19 1.444(3) . ?
N7 C17 1.479(3) . ?
N7 C20 1.485(13) . ?
N7 C16 1.412(13) . ?
N7 C18 1.429(14) . ?
C9 C10 1.414(3) . ?
C9 C4 1.425(3) . ?
C9 C8 1.425(3) . ?
C1 C2 1.501(3) . ?
C11 C10 1.372(3) . ?
C11 C2 1.420(3) . ?
C10 H10 0.9500 . ?
C4 C3 1.411(3) . ?
C4 C5 1.415(3) . ?
C2 C3 1.373(3) . ?
C3 H3A 0.9500 . ?
C5 H5 0.9500 . ?
C5 C6 1.367(3) . ?
C8 H8 0.9500 . ?
C8 C7 1.360(3) . ?
C7 H7 0.9500 . ?
C7 C6 1.406(3) . ?
C6 H6 0.9500 . ?
C15 H15 0.9500 . ?
C19 H19A 0.9800 . ?
C19 H19B 0.9800 . ?
C19 H19C 0.9800 . ?
C17 H17A 0.9800 . ?
C17 H17B 0.9800 . ?
C17 H17C 0.9800 . ?
C20 H20 0.9500 . ?
C16 H16A 0.9800 . ?
C16 H16B 0.9800 . ?
C16 H16C 0.9800 . ?
C18 H18A 0.9800 . ?
C18 H18B 0.9800 . ?
C18 H18C 0.9800 . ?
